data_4107652
loop_
_publ_author_name
'Stefan Erhardt'
'Vladimir V. Grushin'
'Alison H. Kilpatrick'
'Stuart A. Macgregor'
'William J. Marshall'
'D. Christopher Roe'

_publ_section_title
;
 Mechanisms of Catalyst Poisoning in Palladium-Catalyzed Cyanation of
 Haloarenes. Remarkably Facile C-N Bond Activation in the
 [(Ph3P)4Pd]/[Bu4N]+CN-System
;
_journal_name_full 'Journal of the American Chemical Society'
_journal_page_first 4828
_journal_page_last 4845
_journal_paper_doi 10.1021/ja078298h
_journal_volume 130
_journal_year 2008
_chemical_formula_sum 'C35 H47 K N O9 P Pd'
_chemical_formula_weight 802.21
_chemical_name_systematic
;
 ?
;
_space_group_IT_number 14
_symmetry_cell_setting monoclinic
_symmetry_space_group_name_Hall '-P 2ybc'
_symmetry_space_group_name_H-M 'P 1 21/c 1'
_atom_sites_solution_hydrogens geom
_atom_sites_solution_primary direct
_atom_sites_solution_secondary difmap
_audit_creation_method SHELXL-97
_cell_angle_alpha 90.00
_cell_angle_beta 96.543(4)
_cell_angle_gamma 90.00
_cell_formula_units_Z 4
_cell_length_a 11.550(3)
_cell_length_b 8.4259(19)
_cell_length_c 38.732(8)
_cell_measurement_temperature 293(2)
_cell_volume 3744.8(15)
_computing_cell_refinement 'Bruker XSCANS'
_computing_data_collection 'Bruker XSCANS'
_computing_data_reduction 'Bruker SHELXTL'
_computing_molecular_graphics 'Bruker SHELXTL'
_computing_publication_material 'Bruker SHELXTL'
_computing_structure_refinement 'SHELXL-97 (Sheldrick, 1997)'
_computing_structure_solution 'SHELXS-97 (Sheldrick, 1990)'
_diffrn_ambient_temperature 293(2)
_diffrn_measured_fraction_theta_full 0.998
_diffrn_measured_fraction_theta_max 0.998
_diffrn_measurement_device_type 'Bruker P4'
_diffrn_measurement_method '\w scans'
_diffrn_radiation_monochromator graphite
_diffrn_radiation_source 'fine-focus sealed tube'
_diffrn_radiation_type MoK\a
_diffrn_radiation_wavelength 0.71073
_diffrn_reflns_av_R_equivalents 0.0915
_diffrn_reflns_av_sigmaI/netI 0.0817
_diffrn_reflns_limit_h_max 14
_diffrn_reflns_limit_h_min -14
_diffrn_reflns_limit_k_max 10
_diffrn_reflns_limit_k_min -9
_diffrn_reflns_limit_l_max 49
_diffrn_reflns_limit_l_min -49
_diffrn_reflns_number 35613
_diffrn_reflns_theta_full 27.18
_diffrn_reflns_theta_max 27.18
_diffrn_reflns_theta_min 1.77
_exptl_absorpt_coefficient_mu 0.701
_exptl_absorpt_correction_type none
_exptl_crystal_colour colourless
_exptl_crystal_density_diffrn 1.423
_exptl_crystal_description needle
_exptl_crystal_F_000 1664
_exptl_crystal_size_max 0.380
_exptl_crystal_size_mid 0.080
_exptl_crystal_size_min 0.020
_refine_diff_density_max 0.720
_refine_diff_density_min -0.710
_refine_diff_density_rms 0.096
_refine_ls_extinction_method none
_refine_ls_goodness_of_fit_ref 1.057
_refine_ls_hydrogen_treatment riding
_refine_ls_matrix_type full
_refine_ls_number_parameters 421
_refine_ls_number_reflns 8311
_refine_ls_number_restraints 126
_refine_ls_restrained_S_all 1.064
_refine_ls_R_factor_all 0.1056
_refine_ls_R_factor_gt 0.0536
_refine_ls_shift/su_max 0.001
_refine_ls_shift/su_mean 0.000
_refine_ls_structure_factor_coef Fsqd
_refine_ls_weighting_details 'calc w=1/[\s^2^(Fo^2^)+(0.0492P)^2^+0.8355P] where P=(Fo^2^+2Fc^2^)/3'
_refine_ls_weighting_scheme calc
_refine_ls_wR_factor_gt 0.1112
_refine_ls_wR_factor_ref 0.1313
_reflns_number_gt 4952
_reflns_number_total 8311
_reflns_threshold_expression >2sigma(I)
_cod_data_source_file ja078298h-file001_2.cif
_cod_data_source_block 06271
_cod_database_code 4107652

loop_
_symmetry_equiv_pos_as_xyz
'x, y, z'
'-x, y+1/2, -z+1/2'
'-x, -y, -z'
'x, -y-1/2, z-1/2'

loop_
_atom_site_label
_atom_site_type_symbol
_atom_site_fract_x
_atom_site_fract_y
_atom_site_fract_z
_atom_site_U_iso_or_equiv
_atom_site_adp_type
_atom_site_occupancy
_atom_site_symmetry_multiplicity
_atom_site_calc_flag
_atom_site_refinement_flags
_atom_site_disorder_assembly
_atom_site_disorder_group
Pd1 Pd 0.48298(3) 0.24259(4) 0.361286(8) 0.03176(11) Uani 1 1 d . . .
P1 P 0.48950(10) 0.34906(14) 0.41483(3) 0.0299(3) Uani 1 1 d . B .
O2 O 0.4042(3) 0.1305(4) 0.31900(7) 0.0403(8) Uani 1 1 d . B .
O1 O 0.3279(3) 0.1479(4) 0.34574(7) 0.0411(8) Uani 1 1 d . B .
N2 N 0.7427(4) 0.3298(6) 0.35319(12) 0.0648(13) Uani 1 1 d . . .
C2 C 0.6462(5) 0.3014(6) 0.35611(12) 0.0482(13) Uani 1 1 d . B .
C3 C 0.5966(4) 0.2695(5) 0.44858(10) 0.0324(10) Uani 1 1 d . . .
C4 C 0.7125(4) 0.2594(6) 0.44214(13) 0.0509(13) Uani 1 1 d . B .
H4A H 0.7344 0.2959 0.4212 0.061 Uiso 1 1 calc R . .
C5 C 0.7952(5) 0.1953(8) 0.46686(16) 0.0697(18) Uani 1 1 d . . .
H5A H 0.8724 0.1882 0.4623 0.084 Uiso 1 1 calc R B .
C6 C 0.7642(5) 0.1416(7) 0.49831(15) 0.0628(16) Uani 1 1 d . B .
H6A H 0.8204 0.0993 0.5149 0.075 Uiso 1 1 calc R . .
C7 C 0.6507(5) 0.1511(6) 0.50493(12) 0.0493(13) Uani 1 1 d . . .
H7A H 0.6295 0.1153 0.5260 0.059 Uiso 1 1 calc R B .
C8 C 0.5668(4) 0.2142(5) 0.48014(11) 0.0399(12) Uani 1 1 d . B .
H8A H 0.4896 0.2194 0.4848 0.048 Uiso 1 1 calc R . .
C9 C 0.5180(4) 0.5613(5) 0.41565(11) 0.0318(10) Uani 1 1 d . . .
C10 C 0.5810(4) 0.6381(5) 0.44348(11) 0.0363(11) Uani 1 1 d . B .
H10A H 0.6099 0.5805 0.4631 0.044 Uiso 1 1 calc R . .
C11 C 0.6007(4) 0.7983(6) 0.44214(13) 0.0456(13) Uani 1 1 d . . .
H11A H 0.6436 0.8493 0.4607 0.055 Uiso 1 1 calc R B .
C12 C 0.5567(5) 0.8839(6) 0.41321(14) 0.0501(13) Uani 1 1 d . B .
H12A H 0.5707 0.9924 0.4123 0.060 Uiso 1 1 calc R . .
C13 C 0.4930(5) 0.8109(6) 0.38589(14) 0.0543(15) Uani 1 1 d . . .
H13A H 0.4625 0.8697 0.3666 0.065 Uiso 1 1 calc R B .
C14 C 0.4740(4) 0.6482(6) 0.38701(12) 0.0455(12) Uani 1 1 d . B .
H14A H 0.4314 0.5978 0.3683 0.055 Uiso 1 1 calc R . .
C15 C 0.3520(4) 0.3279(6) 0.43335(11) 0.0351(10) Uani 1 1 d . . .
C16 C 0.3129(4) 0.4414(6) 0.45561(12) 0.0475(13) Uani 1 1 d . B .
H16A H 0.3563 0.5331 0.4607 0.057 Uiso 1 1 calc R . .
C17 C 0.2107(5) 0.4187(8) 0.46998(14) 0.0625(16) Uani 1 1 d . . .
H17A H 0.1859 0.4938 0.4851 0.075 Uiso 1 1 calc R B .
C18 C 0.1457(5) 0.2851(9) 0.46194(15) 0.0691(19) Uani 1 1 d . B .
H18A H 0.0764 0.2702 0.4716 0.083 Uiso 1 1 calc R . .
C19 C 0.1817(5) 0.1728(8) 0.43968(14) 0.0617(16) Uani 1 1 d . . .
H19A H 0.1361 0.0833 0.4342 0.074 Uiso 1 1 calc R B .
C20 C 0.2852(4) 0.1924(6) 0.42546(12) 0.0438(12) Uani 1 1 d . B .
H20A H 0.3100 0.1156 0.4107 0.053 Uiso 1 1 calc R . .
O21 O 0.0788(7) 0.0868(10) 0.2754(2) 0.046(2) Uiso 0.415(5) 1 d PD A 1
C22 C 0.0455(13) 0.0218(18) 0.2429(3) 0.047(4) Uiso 0.415(5) 1 d PD A 1
H22A H -0.0179 0.0825 0.2308 0.057 Uiso 0.415(5) 1 calc PR A 1
H22B H 0.0196 -0.0868 0.2452 0.057 Uiso 0.415(5) 1 calc PR A 1
C23 C 0.1526(12) 0.0268(16) 0.2227(4) 0.073(5) Uiso 0.415(5) 1 d PD A 1
H23A H 0.2162 -0.0319 0.2353 0.088 Uiso 0.415(5) 1 calc PR A 1
H23B H 0.1338 -0.0230 0.2001 0.088 Uiso 0.415(5) 1 calc PR A 1
O24 O 0.1875(8) 0.1865(11) 0.2181(2) 0.050(2) Uiso 0.415(5) 1 d PD A 1
C25 C 0.2860(12) 0.1865(17) 0.2011(4) 0.062(4) Uiso 0.415(5) 1 d PD A 1
H25A H 0.2701 0.1349 0.1787 0.074 Uiso 0.415(5) 1 calc PR A 1
H25B H 0.3484 0.1293 0.2147 0.074 Uiso 0.415(5) 1 calc PR A 1
C26 C 0.3214(14) 0.3571(17) 0.1964(4) 0.072(4) Uiso 0.415(5) 1 d PD A 1
H26A H 0.3884 0.3609 0.1834 0.087 Uiso 0.415(5) 1 calc PR A 1
H26B H 0.2580 0.4142 0.1833 0.087 Uiso 0.415(5) 1 calc PR A 1
O27 O 0.3493(9) 0.4294(14) 0.2291(3) 0.070(3) Uiso 0.415(5) 1 d PD A 1
C28 C 0.3719(16) 0.5895(18) 0.2229(4) 0.079(5) Uiso 0.415(5) 1 d PD A 1
H28A H 0.3075 0.6340 0.2077 0.095 Uiso 0.415(5) 1 calc PR A 1
H28B H 0.4417 0.5981 0.2113 0.095 Uiso 0.415(5) 1 calc PR A 1
C29 C 0.3876(15) 0.679(3) 0.2553(4) 0.105(7) Uiso 0.415(5) 1 d PD A 1
H29A H 0.4518 0.6346 0.2705 0.126 Uiso 0.415(5) 1 calc PR A 1
H29B H 0.4073 0.7884 0.2504 0.126 Uiso 0.415(5) 1 calc PR A 1
O30 O 0.2867(9) 0.6772(13) 0.2721(3) 0.059(3) Uiso 0.415(5) 1 d PD A 1
C31 C 0.3072(12) 0.7619(16) 0.3027(3) 0.050(3) Uiso 0.415(5) 1 d PD A 1
H31A H 0.3177 0.8732 0.2975 0.060 Uiso 0.415(5) 1 calc PR A 1
H31B H 0.3782 0.7239 0.3159 0.060 Uiso 0.415(5) 1 calc PR A 1
C32 C 0.2082(12) 0.7438(15) 0.3237(4) 0.056(3) Uiso 0.415(5) 1 d PD A 1
H32A H 0.2239 0.8057 0.3449 0.067 Uiso 0.415(5) 1 calc PR A 1
H32B H 0.1382 0.7860 0.3107 0.067 Uiso 0.415(5) 1 calc PR A 1
O33 O 0.1885(8) 0.5853(11) 0.3325(2) 0.050(3) Uiso 0.415(5) 1 d PD A 1
C34 C 0.0948(12) 0.5617(16) 0.3517(4) 0.063(4) Uiso 0.415(5) 1 d PD A 1
H34A H 0.0249 0.6075 0.3394 0.075 Uiso 0.415(5) 1 calc PR A 1
H34B H 0.1100 0.6147 0.3740 0.075 Uiso 0.415(5) 1 calc PR A 1
C35 C 0.0765(14) 0.3894(15) 0.3572(4) 0.063(4) Uiso 0.415(5) 1 d PD A 1
H35A H 0.1466 0.3440 0.3695 0.075 Uiso 0.415(5) 1 calc PR A 1
H35B H 0.0136 0.3751 0.3715 0.075 Uiso 0.415(5) 1 calc PR A 1
O36 O 0.0494(7) 0.3100(11) 0.3256(2) 0.042(2) Uiso 0.415(5) 1 d PD A 1
C37 C 0.0204(15) 0.1532(16) 0.3309(4) 0.064(4) Uiso 0.415(5) 1 d PD A 1
H37A H -0.0427 0.1472 0.3454 0.077 Uiso 0.415(5) 1 calc PR A 1
H37B H 0.0870 0.0964 0.3424 0.077 Uiso 0.415(5) 1 calc PR A 1
C38 C -0.0168(12) 0.0814(19) 0.2955(3) 0.065(4) Uiso 0.415(5) 1 d PD A 1
H38A H -0.0412 -0.0277 0.2982 0.078 Uiso 0.415(5) 1 calc PR A 1
H38B H -0.0821 0.1403 0.2839 0.078 Uiso 0.415(5) 1 calc PR A 1
O21' O 0.0495(6) 0.1188(8) 0.29419(16) 0.0512(17) Uiso 0.585(5) 1 d PD A 2
C22' C -0.0050(9) 0.0475(13) 0.2643(2) 0.064(3) Uiso 0.585(5) 1 d PD A 2
H22C H -0.0641 0.1184 0.2532 0.076 Uiso 0.585(5) 1 calc PR A 2
H22D H -0.0433 -0.0492 0.2705 0.076 Uiso 0.585(5) 1 calc PR A 2
C23' C 0.0831(10) 0.0085(13) 0.2390(3) 0.061(4) Uiso 0.585(5) 1 d PD A 2
H23C H 0.1413 -0.0644 0.2498 0.073 Uiso 0.585(5) 1 calc PR A 2
H23D H 0.0436 -0.0425 0.2184 0.073 Uiso 0.585(5) 1 calc PR A 2
O24' O 0.1365(5) 0.1455(8) 0.22953(15) 0.0473(16) Uiso 0.585(5) 1 d PD A 2
C25' C 0.2287(9) 0.1082(12) 0.2108(3) 0.060(3) Uiso 0.585(5) 1 d PD A 2
H25C H 0.2017 0.0362 0.1920 0.072 Uiso 0.585(5) 1 calc PR A 2
H25D H 0.2894 0.0548 0.2258 0.072 Uiso 0.585(5) 1 calc PR A 2
C26' C 0.2788(8) 0.2584(12) 0.1957(2) 0.046(2) Uiso 0.585(5) 1 d PD A 2
H26C H 0.3418 0.2304 0.1823 0.055 Uiso 0.585(5) 1 calc PR A 2
H26D H 0.2187 0.3119 0.1804 0.055 Uiso 0.585(5) 1 calc PR A 2
O27' O 0.3199(5) 0.3582(8) 0.22293(16) 0.0474(17) Uiso 0.585(5) 1 d PD A 2
C28' C 0.3544(8) 0.5043(11) 0.2102(2) 0.052(2) Uiso 0.585(5) 1 d PD A 2
H28C H 0.2879 0.5574 0.1977 0.062 Uiso 0.585(5) 1 calc PR A 2
H28D H 0.4123 0.4874 0.1943 0.062 Uiso 0.585(5) 1 calc PR A 2
C29' C 0.4060(7) 0.6075(11) 0.2409(2) 0.048(2) Uiso 0.585(5) 1 d PD A 2
H29C H 0.4694 0.5519 0.2544 0.057 Uiso 0.585(5) 1 calc PR A 2
H29D H 0.4361 0.7060 0.2325 0.057 Uiso 0.585(5) 1 calc PR A 2
O30' O 0.3151(6) 0.6393(8) 0.26174(16) 0.0462(17) Uiso 0.585(5) 1 d PD A 2
C31' C 0.3525(8) 0.7452(11) 0.2893(2) 0.049(2) Uiso 0.585(5) 1 d PD A 2
H31C H 0.3737 0.8464 0.2799 0.059 Uiso 0.585(5) 1 calc PR A 2
H31D H 0.4207 0.7021 0.3031 0.059 Uiso 0.585(5) 1 calc PR A 2
C32' C 0.2561(8) 0.7690(10) 0.3119(2) 0.038(2) Uiso 0.585(5) 1 d PD A 2
H32C H 0.2797 0.8453 0.3301 0.045 Uiso 0.585(5) 1 calc PR A 2
H32D H 0.1866 0.8085 0.2982 0.045 Uiso 0.585(5) 1 calc PR A 2
O33' O 0.2335(5) 0.6186(7) 0.32665(14) 0.0384(15) Uiso 0.585(5) 1 d PD A 2
C34' C 0.1525(8) 0.6335(11) 0.3516(2) 0.056(3) Uiso 0.585(5) 1 d PD A 2
H34C H 0.0805 0.6806 0.3410 0.067 Uiso 0.585(5) 1 calc PR A 2
H34D H 0.1844 0.7013 0.3706 0.067 Uiso 0.585(5) 1 calc PR A 2
C35' C 0.1296(8) 0.4725(11) 0.3649(2) 0.053(3) Uiso 0.585(5) 1 d PD A 2
H35C H 0.2028 0.4209 0.3730 0.064 Uiso 0.585(5) 1 calc PR A 2
H35D H 0.0837 0.4804 0.3843 0.064 Uiso 0.585(5) 1 calc PR A 2
O36' O 0.0684(5) 0.3815(7) 0.33784(18) 0.0456(16) Uiso 0.585(5) 1 d PD A 2
C37' C 0.0386(8) 0.2294(10) 0.3498(2) 0.052(2) Uiso 0.585(5) 1 d PD A 2
H37C H -0.0114 0.2397 0.3681 0.062 Uiso 0.585(5) 1 calc PR A 2
H37D H 0.1083 0.1721 0.3589 0.062 Uiso 0.585(5) 1 calc PR A 2
C38' C -0.0240(8) 0.1419(12) 0.3194(2) 0.053(3) Uiso 0.585(5) 1 d PD A 2
H38C H -0.0509 0.0401 0.3270 0.063 Uiso 0.585(5) 1 calc PR A 2
H38D H -0.0915 0.2025 0.3098 0.063 Uiso 0.585(5) 1 calc PR A 2
K1 K 0.24069(9) 0.33048(12) 0.28872(2) 0.0369(2) Uani 1 1 d . B 3
C44 C 0.1475(6) 1.2009(9) 0.10379(16) 0.081(2) Uani 1 1 d . . .
H44A H 0.2320 1.1971 0.1067 0.097 Uiso 1 1 calc R . .
H44B H 0.1186 1.1489 0.1234 0.097 Uiso 1 1 calc R . .
C43 C 0.1000(6) 1.1268(8) 0.07097(17) 0.079(2) Uani 1 1 d . . .
H43A H 0.1624 1.0910 0.0581 0.094 Uiso 1 1 calc R . .
H43B H 0.0516 1.0364 0.0753 0.094 Uiso 1 1 calc R . .
C42 C 0.0345(10) 1.2428(13) 0.0527(3) 0.171(6) Uani 1 1 d . . .
H42A H 0.0685 1.2644 0.0314 0.205 Uiso 1 1 calc R . .
H42B H -0.0434 1.2018 0.0462 0.205 Uiso 1 1 calc R . .
O41 O 0.0265(6) 1.3731(8) 0.0689(3) 0.159(3) Uani 1 1 d . . .
C45 C 0.1051(8) 1.3673(11) 0.1002(2) 0.120(3) Uani 1 1 d . . .
H45A H 0.0652 1.3967 0.1200 0.144 Uiso 1 1 calc R . .
H45B H 0.1697 1.4396 0.0989 0.144 Uiso 1 1 calc R . .

loop_
_atom_site_aniso_label
_atom_site_aniso_U_11
_atom_site_aniso_U_22
_atom_site_aniso_U_33
_atom_site_aniso_U_23
_atom_site_aniso_U_13
_atom_site_aniso_U_12
Pd1 0.0389(2) 0.02552(19) 0.02986(17) -0.00102(16) -0.00057(13) -0.00140(17)
P1 0.0341(6) 0.0255(6) 0.0289(6) 0.0014(5) -0.0015(5) -0.0032(5)
O2 0.0418(18) 0.045(2) 0.0331(16) -0.0095(15) 0.0010(14) 0.0009(16)
O1 0.0404(18) 0.045(2) 0.0374(17) -0.0077(16) 0.0012(15) 0.0008(16)
N2 0.061(3) 0.079(4) 0.057(3) -0.005(3) 0.017(3) -0.016(3)
C2 0.057(3) 0.048(3) 0.040(3) -0.007(2) 0.008(3) -0.010(3)
C3 0.042(3) 0.022(2) 0.031(2) -0.0028(19) -0.0044(19) -0.005(2)
C4 0.036(3) 0.062(4) 0.053(3) 0.012(3) -0.003(2) -0.006(3)
C5 0.035(3) 0.091(5) 0.078(4) 0.024(4) -0.013(3) 0.001(3)
C6 0.061(4) 0.060(4) 0.060(4) 0.013(3) -0.024(3) -0.003(3)
C7 0.062(4) 0.047(3) 0.036(3) 0.013(2) -0.007(2) -0.004(3)
C8 0.050(3) 0.032(3) 0.036(2) 0.004(2) -0.005(2) 0.006(2)
C9 0.036(3) 0.026(2) 0.033(2) -0.002(2) 0.004(2) -0.002(2)
C10 0.045(3) 0.028(3) 0.035(2) -0.002(2) -0.001(2) -0.004(2)
C11 0.051(3) 0.034(3) 0.051(3) -0.011(2) -0.001(2) -0.009(2)
C12 0.065(4) 0.019(3) 0.065(3) -0.005(3) 0.004(3) -0.004(2)
C13 0.078(4) 0.027(3) 0.054(3) 0.008(2) -0.010(3) 0.003(3)
C14 0.057(3) 0.030(3) 0.047(3) -0.003(2) -0.009(2) -0.005(2)
C15 0.034(3) 0.040(3) 0.031(2) 0.007(2) 0.0000(19) -0.003(2)
C16 0.045(3) 0.051(3) 0.046(3) 0.002(3) 0.003(2) -0.002(3)
C17 0.045(3) 0.086(5) 0.058(3) -0.001(3) 0.014(3) 0.004(3)
C18 0.042(3) 0.104(6) 0.060(4) 0.021(4) 0.006(3) -0.005(4)
C19 0.057(4) 0.072(4) 0.054(3) 0.023(3) -0.002(3) -0.031(3)
C20 0.046(3) 0.044(3) 0.039(3) 0.010(2) -0.003(2) -0.016(2)
K1 0.0381(6) 0.0370(6) 0.0345(5) 0.0005(5) -0.0003(4) -0.0033(5)
C44 0.061(4) 0.119(7) 0.063(4) 0.009(4) 0.009(3) -0.007(4)
C43 0.066(4) 0.083(5) 0.088(5) -0.013(4) 0.015(4) 0.000(4)
C42 0.207(12) 0.157(10) 0.121(7) -0.041(7) -0.095(8) 0.106(9)
O41 0.122(5) 0.099(5) 0.242(9) -0.001(6) -0.034(6) 0.047(4)
C45 0.122(7) 0.099(7) 0.139(8) -0.069(6) 0.008(6) 0.005(6)

loop_
_atom_type_symbol
_atom_type_description
_atom_type_scat_dispersion_real
_atom_type_scat_dispersion_imag
_atom_type_scat_source
C C 0.0033 0.0016 'International Tables Vol C Tables 4.2.6.8 and 6.1.1.4'
K K 0.2009 0.2494 'International Tables Vol C Tables 4.2.6.8 and 6.1.1.4'
N N 0.0061 0.0033 'International Tables Vol C Tables 4.2.6.8 and 6.1.1.4'
O O 0.0106 0.0060 'International Tables Vol C Tables 4.2.6.8 and 6.1.1.4'
P P 0.1023 0.0942 'International Tables Vol C Tables 4.2.6.8 and 6.1.1.4'
Pd Pd -0.9988 1.0072 'International Tables Vol C Tables 4.2.6.8 and 6.1.1.4'
H H 0.0000 0.0000 'International Tables Vol C Tables 4.2.6.8 and 6.1.1.4'

loop_
_geom_angle_atom_site_label_1
_geom_angle_atom_site_label_2
_geom_angle_atom_site_label_3
_geom_angle
C2 Pd1 O1 154.62(16)
C2 Pd1 O2 112.45(16)
O1 Pd1 O2 42.17(11)
C2 Pd1 P1 93.51(14)
O1 Pd1 P1 111.88(9)
O2 Pd1 P1 154.04(9)
C2 Pd1 K1 120.30(15)
O1 Pd1 K1 45.09(9)
O2 Pd1 K1 42.71(9)
P1 Pd1 K1 123.15(4)
C9 P1 C3 104.0(2)
C9 P1 C15 104.7(2)
C3 P1 C15 103.4(2)
C9 P1 Pd1 113.25(14)
C3 P1 Pd1 117.56(14)
C15 P1 Pd1 112.57(15)
O1 O2 Pd1 67.95(16)
O1 O2 K1 78.13(17)
Pd1 O2 K1 106.83(12)
O2 O1 Pd1 69.88(17)
O2 O1 K1 71.44(17)
Pd1 O1 K1 104.50(13)
N2 C2 Pd1 177.4(5)
C8 C3 C4 118.5(4)
C8 C3 P1 122.6(4)
C4 C3 P1 118.8(3)
C5 C4 C3 120.2(5)
C4 C5 C6 120.6(5)
C7 C6 C5 119.7(5)
C6 C7 C8 120.0(5)
C3 C8 C7 120.9(5)
C14 C9 C10 119.4(4)
C14 C9 P1 117.3(3)
C10 C9 P1 123.3(3)
C11 C10 C9 120.2(4)
C10 C11 C12 119.9(4)
C13 C12 C11 120.7(5)
C12 C13 C14 119.6(5)
C9 C14 C13 120.3(4)
C20 C15 C16 119.1(4)
C20 C15 P1 118.7(4)
C16 C15 P1 122.2(4)
C17 C16 C15 120.5(5)
C18 C17 C16 119.8(6)
C17 C18 C19 120.7(5)
C18 C19 C20 120.3(6)
C19 C20 C15 119.6(5)
C22 O21 C38 109.4(10)
O21 C22 C23 107.2(11)
O24 C23 C22 110.2(12)
C25 O24 C23 108.7(11)
O24 C25 C26 107.9(12)
O27 C26 C25 109.8(12)
C28 O27 C26 106.9(12)
O27 C28 C29 111.2(15)
O30 C29 C28 111.4(15)
C31 O30 C29 108.8(12)
O30 C31 C32 110.5(11)
O33 C32 C31 112.8(11)
C34 O33 C32 115.0(11)
O33 C34 C35 110.4(11)
O36 C35 C34 111.2(12)
C37 O36 C35 111.1(10)
O36 C37 C38 107.2(11)
O21 C38 C37 109.0(12)
C38' O21' C22' 113.1(7)
O21' C22' C23' 110.9(8)
O24' C23' C22' 109.9(8)
C23' O24' C25' 109.9(8)
O24' C25' C26' 110.8(8)
O27' C26' C25' 108.8(7)
C26' O27' C28' 110.5(7)
O27' C28' C29' 108.9(7)
O30' C29' C28' 107.5(7)
C31' O30' C29' 111.4(7)
O30' C31' C32' 109.8(7)
O33' C32' C31' 107.2(7)
C32' O33' C34' 110.9(7)
O33' C34' C35' 108.1(8)
O36' C35' C34' 109.4(7)
C37' O36' C35' 111.5(7)
O36' C37' C38' 107.5(7)
O21' C38' C37' 110.1(8)
O2 K1 O1 30.43(8)
O2 K1 Pd1 30.46(6)
O1 K1 Pd1 30.41(6)
C43 C44 C45 103.6(6)
C42 C43 C44 105.8(7)
O41 C42 C43 115.1(8)
C42 O41 C45 108.3(7)
O41 C45 C44 106.3(6)

loop_
_geom_bond_atom_site_label_1
_geom_bond_atom_site_label_2
_geom_bond_distance
Pd1 C2 1.981(6)
Pd1 O1 1.990(3)
Pd1 O2 2.016(3)
Pd1 P1 2.2530(12)
Pd1 K1 3.8062(12)
P1 C9 1.818(4)
P1 C3 1.822(4)
P1 C15 1.824(4)
O2 O1 1.441(4)
O2 K1 2.697(3)
O1 K1 2.784(3)
N2 C2 1.158(6)
C3 C8 1.388(6)
C3 C4 1.392(6)
C4 C5 1.383(7)
C5 C6 1.385(8)
C6 C7 1.367(7)
C7 C8 1.389(6)
C9 C14 1.377(6)
C9 C10 1.389(6)
C10 C11 1.372(6)
C11 C12 1.380(7)
C12 C13 1.364(7)
C13 C14 1.390(7)
C15 C20 1.392(6)
C15 C16 1.397(6)
C16 C17 1.374(7)
C17 C18 1.369(8)
C18 C19 1.376(8)
C19 C20 1.382(7)
O21 C22 1.387(12)
O21 C38 1.424(13)
C22 C23 1.538(13)
C23 O24 1.421(13)
O24 C25 1.378(12)
C25 C26 1.512(13)
C26 O27 1.410(13)
O27 C28 1.399(13)
C28 C29 1.458(13)
C29 O30 1.399(14)
O30 C31 1.381(12)
C31 C32 1.485(12)
C32 O33 1.404(12)
O33 C34 1.393(12)
C34 C35 1.486(13)
C35 O36 1.399(12)
O36 C37 1.384(13)
C37 C38 1.515(13)
O21' C38' 1.378(9)
O21' C22' 1.389(10)
C22' C23' 1.529(11)
C23' O24' 1.378(10)
O24' C25' 1.393(10)
C25' C26' 1.534(11)
C26' O27' 1.390(9)
O27' C28' 1.401(10)
C28' C29' 1.538(10)
C29' O30' 1.421(10)
O30' C31' 1.420(9)
C31' C32' 1.507(10)
C32' O33' 1.426(9)
O33' C34' 1.427(9)
C34' C35' 1.485(10)
C35' O36' 1.420(9)
O36' C37' 1.418(9)
C37' C38' 1.503(10)
C44 C43 1.466(8)
C44 C45 1.486(10)
C43 C42 1.382(10)
C42 O41 1.273(9)
O41 C45 1.432(10)

loop_
_geom_torsion_atom_site_label_1
_geom_torsion_atom_site_label_2
_geom_torsion_atom_site_label_3
_geom_torsion_atom_site_label_4
_geom_torsion
C2 Pd1 P1 C9 61.2(2)
O1 Pd1 P1 C9 -118.56(18)
O2 Pd1 P1 C9 -117.3(3)
K1 Pd1 P1 C9 -68.83(16)
C2 Pd1 P1 C3 -60.2(2)
O1 Pd1 P1 C3 119.99(19)
O2 Pd1 P1 C3 121.3(3)
K1 Pd1 P1 C3 169.72(16)
C2 Pd1 P1 C15 179.7(2)
O1 Pd1 P1 C15 -0.1(2)
O2 Pd1 P1 C15 1.2(3)
K1 Pd1 P1 C15 49.68(17)
C2 Pd1 O2 O1 179.8(2)
P1 Pd1 O2 O1 -1.8(3)
K1 Pd1 O2 O1 -69.24(18)
C2 Pd1 O2 K1 -110.92(19)
O1 Pd1 O2 K1 69.24(17)
P1 Pd1 O2 K1 67.5(2)
K1 O2 O1 Pd1 -113.85(10)
Pd1 O2 O1 K1 113.85(10)
C2 Pd1 O1 O2 -0.4(5)
P1 Pd1 O1 O2 179.17(15)
K1 Pd1 O1 O2 63.58(16)
C2 Pd1 O1 K1 -63.9(4)
O2 Pd1 O1 K1 -63.58(16)
P1 Pd1 O1 K1 115.59(9)
O1 Pd1 C2 N2 -71(10)
O2 Pd1 C2 N2 -71(10)
P1 Pd1 C2 N2 109(10)
K1 Pd1 C2 N2 -118(10)
C9 P1 C3 C8 107.6(4)
C15 P1 C3 C8 -1.6(4)
Pd1 P1 C3 C8 -126.3(3)
C9 P1 C3 C4 -74.3(4)
C15 P1 C3 C4 176.5(4)
Pd1 P1 C3 C4 51.8(4)
C8 C3 C4 C5 0.0(8)
P1 C3 C4 C5 -178.1(4)
C3 C4 C5 C6 -0.5(9)
C4 C5 C6 C7 0.4(10)
C5 C6 C7 C8 0.1(9)
C4 C3 C8 C7 0.5(7)
P1 C3 C8 C7 178.5(4)
C6 C7 C8 C3 -0.5(8)
C3 P1 C9 C14 162.1(4)
C15 P1 C9 C14 -89.6(4)
Pd1 P1 C9 C14 33.4(4)
C3 P1 C9 C10 -18.0(4)
C15 P1 C9 C10 90.2(4)
Pd1 P1 C9 C10 -146.8(3)
C14 C9 C10 C11 -1.1(7)
P1 C9 C10 C11 179.1(4)
C9 C10 C11 C12 0.7(7)
C10 C11 C12 C13 0.4(8)
C11 C12 C13 C14 -1.1(8)
C10 C9 C14 C13 0.4(7)
P1 C9 C14 C13 -179.8(4)
C12 C13 C14 C9 0.7(8)
C9 P1 C15 C20 157.4(4)
C3 P1 C15 C20 -94.0(4)
Pd1 P1 C15 C20 34.0(4)
C9 P1 C15 C16 -23.8(4)
C3 P1 C15 C16 84.9(4)
Pd1 P1 C15 C16 -147.2(3)
C20 C15 C16 C17 1.0(7)
P1 C15 C16 C17 -177.8(4)
C15 C16 C17 C18 -1.2(8)
C16 C17 C18 C19 0.2(9)
C17 C18 C19 C20 0.9(9)
C18 C19 C20 C15 -1.0(8)
C16 C15 C20 C19 0.1(7)
P1 C15 C20 C19 178.9(4)
C38 O21 C22 C23 -178.6(11)
O21 C22 C23 O24 -62.3(15)
C22 C23 O24 C25 177.7(11)
C23 O24 C25 C26 179.7(11)
O24 C25 C26 O27 62.3(16)
C25 C26 O27 C28 -175.3(13)
C26 O27 C28 C29 172.9(14)
O27 C28 C29 O30 -62(2)
C28 C29 O30 C31 179.1(14)
C29 O30 C31 C32 -172.2(13)
O30 C31 C32 O33 59.8(15)
C31 C32 O33 C34 -178.7(11)
C32 O33 C34 C35 175.7(12)
O33 C34 C35 O36 -61.8(16)
C34 C35 O36 C37 -173.7(12)
C35 O36 C37 C38 175.5(11)
C22 O21 C38 C37 -179.8(12)
O36 C37 C38 O21 62.0(15)
C38' O21' C22' C23' -173.9(8)
O21' C22' C23' O24' -60.2(11)
C22' C23' O24' C25' 171.0(8)
C23' O24' C25' C26' 172.2(8)
O24' C25' C26' O27' 60.8(10)
C25' C26' O27' C28' -173.4(8)
C26' O27' C28' C29' -176.7(7)
O27' C28' C29' O30' -64.3(9)
C28' C29' O30' C31' -175.2(7)
C29' O30' C31' C32' -176.9(7)
O30' C31' C32' O33' 62.7(8)
C31' C32' O33' C34' 173.3(7)
C32' O33' C34' C35' 177.9(7)
O33' C34' C35' O36' -67.6(10)
C34' C35' O36' C37' -176.6(7)
C35' O36' C37' C38' -179.2(7)
C22' O21' C38' C37' -176.0(8)
O36' C37' C38' O21' 63.6(10)
Pd1 O2 K1 O1 -62.33(16)
O1 O2 K1 Pd1 62.33(16)
Pd1 O1 K1 O2 62.51(17)
O2 O1 K1 Pd1 -62.51(17)
C2 Pd1 K1 O2 91.1(2)
O1 Pd1 K1 O2 -62.42(17)
P1 Pd1 K1 O2 -151.11(13)
C2 Pd1 K1 O1 153.5(2)
O2 Pd1 K1 O1 62.42(17)
P1 Pd1 K1 O1 -88.70(13)
C45 C44 C43 C42 -2.3(9)
C44 C43 C42 O41 -4.1(14)
C43 C42 O41 C45 8.9(15)
C42 O41 C45 C44 -9.8(12)
C43 C44 C45 O41 7.1(9)
